data_2013741
loop_
_publ_author_name
'Liao, Wuping'
'Dronskowski, Richard'

_publ_section_title
;
 Europium(II) oxyiodide
;
_journal_issue 3
_journal_name_full 'Acta Crystallographica Section C'
_journal_page_first i23
_journal_page_last i24
_journal_paper_doi 10.1107/S0108270103028671
_journal_volume 60
_journal_year 2004
_chemical_formula_iupac 'Eu4 O I6'
_chemical_formula_moiety 'Eu4 O I6'
_chemical_formula_sum 'Eu4 I6 O'
_chemical_formula_weight 1385.24
_chemical_name_common 'europium(II) oxyiodide'
_chemical_name_systematic 'tetraeuropium hexaiodine oxygen'
_space_group_IT_number 186
_symmetry_cell_setting hexagonal
_symmetry_space_group_name_Hall 'P 6c -2c'
_symmetry_space_group_name_H-M 'P 63 m c'
_atom_sites_solution_hydrogens geom
_atom_sites_solution_primary direct
_atom_sites_solution_secondary difmap
_cell_angle_alpha 90.00
_cell_angle_beta 90.00
_cell_angle_gamma 120.00
_cell_formula_units_Z 2
_cell_length_a 10.404(2)
_cell_length_b 10.404(2)
_cell_length_c 7.996(3)
_cell_measurement_reflns_used 9730
_cell_measurement_temperature 293(2)
_cell_measurement_theta_max 28.29
_cell_measurement_theta_min 2.26
_cell_volume 749.6(3)
_computing_cell_refinement SMART
_computing_data_collection 'SMART (Bruker, 2001)'
_computing_data_reduction 'SAINT-Plus (Bruker, 1999)'
_computing_molecular_graphics 'PLATON (Spek, 2003)'
_computing_publication_material SHELXTL
_computing_structure_refinement SHELXTL
_computing_structure_solution 'SHELXTL (Sheldrick, 1998)'
_diffrn_ambient_temperature 293(2)
_diffrn_measured_fraction_theta_full 1.000
_diffrn_measured_fraction_theta_max 1.000
_diffrn_measurement_device_type 'Bruker Apex CCD diffractometer'
_diffrn_measurement_method '\w scan'
_diffrn_radiation_monochromator graphite
_diffrn_radiation_source 'fine-focus sealed tube'
_diffrn_radiation_type MoK\a
_diffrn_radiation_wavelength 0.71073
_diffrn_reflns_av_R_equivalents 0.0561
_diffrn_reflns_av_sigmaI/netI 0.0241
_diffrn_reflns_limit_h_max 13
_diffrn_reflns_limit_h_min -13
_diffrn_reflns_limit_k_max 13
_diffrn_reflns_limit_k_min -13
_diffrn_reflns_limit_l_max 10
_diffrn_reflns_limit_l_min -10
_diffrn_reflns_number 9730
_diffrn_reflns_theta_full 28.29
_diffrn_reflns_theta_max 28.29
_diffrn_reflns_theta_min 2.26
_diffrn_standards_decay_% 0
_diffrn_standards_interval_time none
_diffrn_standards_number none
_exptl_absorpt_coefficient_mu 28.822
_exptl_absorpt_correction_T_max 1.0
_exptl_absorpt_correction_T_min 0.479
_exptl_absorpt_correction_type empirical
_exptl_absorpt_process_details ' SADABS, Sheldrick, 1996'
_exptl_crystal_colour yellow
_exptl_crystal_density_diffrn 6.138
_exptl_crystal_density_method 'not measured'
_exptl_crystal_description prism
_exptl_crystal_F_000 1156
_exptl_crystal_size_max 0.15
_exptl_crystal_size_mid 0.10
_exptl_crystal_size_min 0.09
_refine_diff_density_max 0.859
_refine_diff_density_min -1.727
_refine_ls_abs_structure_details 'Flack H D (1983), Acta Cryst. A39, 876-881'
_refine_ls_abs_structure_Flack 0.07(4)
_refine_ls_extinction_method none
_refine_ls_goodness_of_fit_ref 1.093
_refine_ls_hydrogen_treatment none
_refine_ls_matrix_type full
_refine_ls_number_parameters 24
_refine_ls_number_reflns 727
_refine_ls_number_restraints 1
_refine_ls_restrained_S_all 1.092
_refine_ls_R_factor_all 0.0281
_refine_ls_R_factor_gt 0.0267
_refine_ls_shift/su_max 0.000
_refine_ls_shift/su_mean 0.000
_refine_ls_structure_factor_coef Fsqd
_refine_ls_weighting_details 'calc w=1/[\s^2^(Fo^2^)+(0.0325P)^2^+11.61P] where P=(Fo^2^+2Fc^2^)/3'
_refine_ls_weighting_scheme calc
_refine_ls_wR_factor_gt 0.0658
_refine_ls_wR_factor_ref 0.0667
_reflns_number_gt 704
_reflns_number_total 727
_reflns_threshold_expression 'I > 2 \s(I)'
_cod_data_source_file bc1033.cif
_cod_data_source_block I
_cod_original_cell_volume 749.5(3)
_cod_database_code 2013741
_cod_database_fobs_code 2013741

loop_
_symmetry_equiv_pos_as_xyz
'x, y, z'
'-y, x-y, z'
'-x+y, -x, z'
'-x, -y, z+1/2'
'y, -x+y, z+1/2'
'x-y, x, z+1/2'
'-y, -x, z'
'-x+y, y, z'
'x, x-y, z'
'y, x, z+1/2'
'x-y, -y, z+1/2'
'-x, -x+y, z+1/2'

loop_
_atom_site_label
_atom_site_fract_x
_atom_site_fract_y
_atom_site_fract_z
_atom_site_U_iso_or_equiv
_atom_site_adp_type
_atom_site_calc_flag
_atom_site_refinement_flags
_atom_site_occupancy
_atom_site_disorder_assembly
_atom_site_disorder_group
_atom_site_type_symbol
Eu1 0.3333 0.6667 0.40454(18) 0.0234(3) Uani d S 1 . . Eu
Eu2 0.20583(3) -0.20583(3) 0.01196(10) 0.01521(16) Uani d S 1 . . Eu
I1 0.13479(5) -0.13479(5) 0.39107(13) 0.0202(2) Uani d S 1 . . I
I2 0.46500(5) -0.46500(5) 0.70720(13) 0.0192(2) Uani d S 1 . . I
O 0.3333 0.6667 0.1055(19) 0.007(3) Uiso d S 1 . . O

loop_
_atom_site_aniso_label
_atom_site_aniso_U_11
_atom_site_aniso_U_22
_atom_site_aniso_U_33
_atom_site_aniso_U_12
_atom_site_aniso_U_13
_atom_site_aniso_U_23
Eu1 0.0251(4) 0.0251(4) 0.0200(6) 0.0125(2) 0.000 0.000
Eu2 0.0117(2) 0.0117(2) 0.0232(3) 0.0067(2) -0.00086(16) 0.00086(16)
I1 0.0136(3) 0.0136(3) 0.0288(5) 0.0032(3) 0.00165(19) -0.00165(19)
I2 0.0165(3) 0.0165(3) 0.0248(5) 0.0083(4) 0.00049(19) -0.00049(19)

loop_
_atom_type_symbol
_atom_type_description
_atom_type_scat_dispersion_real
_atom_type_scat_dispersion_imag
_atom_type_scat_source
O O 0.0106 0.0060 'International Tables Vol C Tables 4.2.6.8 and 6.1.1.4'
I I -0.4742 1.8119 'International Tables Vol C Tables 4.2.6.8 and 6.1.1.4'
Eu Eu -0.1578 3.6682 'International Tables Vol C Tables 4.2.6.8 and 6.1.1.4'

loop_
_geom_angle_atom_site_label_1
_geom_angle_atom_site_label_2
_geom_angle_atom_site_label_3
_geom_angle_site_symmetry_1
_geom_angle_site_symmetry_3
_geom_angle
_geom_angle_publ_flag
O Eu1 I2 . 2 135.57(3) no
O Eu1 I2 . 3_665 135.57(3) no
I2 Eu1 I2 2 3_665 74.64(4) no
O Eu1 I2 . 1_565 135.57(3) no
I2 Eu1 I2 2 1_565 74.64(4) no
I2 Eu1 I2 3_665 1_565 74.64(4) no
O Eu1 I1 . 1_565 88.28(3) no
I2 Eu1 I1 2 1_565 70.829(18) no
I2 Eu1 I1 3_665 1_565 70.829(18) no
I2 Eu1 I1 1_565 1_565 136.16(5) no
O Eu1 I1 . 3_665 88.28(3) no
I2 Eu1 I1 2 3_665 70.829(18) no
I2 Eu1 I1 3_665 3_665 136.16(5) no
I2 Eu1 I1 1_565 3_665 70.829(18) no
I1 Eu1 I1 1_565 3_665 119.910(3) no
O Eu1 I1 . 2 88.28(3) no
I2 Eu1 I1 2 2 136.16(5) no
I2 Eu1 I1 3_665 2 70.829(18) no
I2 Eu1 I1 1_565 2 70.829(18) no
I1 Eu1 I1 1_565 2 119.910(3) no
I1 Eu1 I1 3_665 2 119.910(3) no
O Eu1 Eu2 . 1_565 36.203(19) no
I2 Eu1 Eu2 2 1_565 111.68(2) no
I2 Eu1 Eu2 3_665 1_565 111.68(2) no
I2 Eu1 Eu2 1_565 1_565 171.77(3) no
I1 Eu1 Eu2 1_565 1_565 52.07(2) no
I1 Eu1 Eu2 3_665 1_565 105.72(3) no
I1 Eu1 Eu2 2 1_565 105.72(3) no
O Eu1 Eu2 . 2 36.203(19) no
I2 Eu1 Eu2 2 2 171.77(3) no
I2 Eu1 Eu2 3_665 2 111.68(2) no
I2 Eu1 Eu2 1_565 2 111.68(2) no
I1 Eu1 Eu2 1_565 2 105.72(3) no
I1 Eu1 Eu2 3_665 2 105.72(3) no
I1 Eu1 Eu2 2 2 52.07(2) no
Eu2 Eu1 Eu2 1_565 2 61.53(3) yes
O Eu1 Eu2 . 3_665 36.203(19) no
I2 Eu1 Eu2 2 3_665 111.68(2) no
I2 Eu1 Eu2 3_665 3_665 171.77(3) no
I2 Eu1 Eu2 1_565 3_665 111.68(2) no
I1 Eu1 Eu2 1_565 3_665 105.72(3) no
I1 Eu1 Eu2 3_665 3_665 52.07(2) no
I1 Eu1 Eu2 2 3_665 105.72(3) no
Eu2 Eu1 Eu2 1_565 3_665 61.53(3) yes
Eu2 Eu1 Eu2 2 3_665 61.53(3) yes
O Eu2 I1 1_545 . 94.9(3) no
O Eu2 I2 1_545 3_654 84.9(3) no
I1 Eu2 I2 . 3_654 142.48(2) no
O Eu2 I2 1_545 2_544 84.9(3) no
I1 Eu2 I2 . 2_544 142.48(2) no
I2 Eu2 I2 3_654 2_544 74.99(4) no
O Eu2 I1 1_545 5_554 141.71(3) no
I1 Eu2 I1 . 5_554 88.65(3) no
I2 Eu2 I1 3_654 5_554 70.13(2) no
I2 Eu2 I1 2_544 5_554 114.36(3) no
O Eu2 I1 1_545 6_554 141.71(3) no
I1 Eu2 I1 . 6_554 88.65(3) no
I2 Eu2 I1 3_654 6_554 114.36(3) no
I2 Eu2 I1 2_544 6_554 70.13(2) no
I1 Eu2 I1 5_554 6_554 76.35(3) no
O Eu2 I2 1_545 5_664 74.63(13) no
I1 Eu2 I2 . 5_664 69.34(2) no
I2 Eu2 I2 3_654 5_664 144.44(3) no
I2 Eu2 I2 2_544 5_664 74.51(2) no
I1 Eu2 I2 5_554 5_664 140.62(2) no
I1 Eu2 I2 6_554 5_664 71.08(2) no
O Eu2 I2 1_545 6_444 74.63(13) no
I1 Eu2 I2 . 6_444 69.34(2) no
I2 Eu2 I2 3_654 6_444 74.51(2) no
I2 Eu2 I2 2_544 6_444 144.44(3) no
I1 Eu2 I2 5_554 6_444 71.08(2) no
I1 Eu2 I2 6_554 6_444 140.62(2) no
I2 Eu2 I2 5_664 6_444 125.14(4) no
O Eu2 Eu1 1_545 1_545 35.8(3) no
I1 Eu2 Eu1 . 1_545 59.10(3) no
I2 Eu2 Eu1 3_654 1_545 112.83(3) no
I2 Eu2 Eu1 2_544 1_545 112.83(3) no
I1 Eu2 Eu1 5_554 1_545 131.46(2) no
I1 Eu2 Eu1 6_554 1_545 131.46(2) no
I2 Eu2 Eu1 5_664 1_545 64.19(2) no
I2 Eu2 Eu1 6_444 1_545 64.19(2) no
O Eu2 Eu2 1_545 3_655 34.56(16) no
I1 Eu2 Eu2 . 3_655 109.689(18) no
I2 Eu2 Eu2 3_654 3_655 91.102(16) no
I2 Eu2 Eu2 2_544 3_655 53.882(17) no
I1 Eu2 Eu2 5_554 3_655 160.71(2) no
I1 Eu2 Eu2 6_554 3_655 109.012(16) no
I2 Eu2 Eu2 5_664 3_655 55.864(13) no
I2 Eu2 Eu2 6_444 3_655 109.051(14) no
Eu1 Eu2 Eu2 1_545 3_655 59.235(15) yes
O Eu2 Eu2 1_545 2_545 34.56(16) no
I1 Eu2 Eu2 . 2_545 109.689(18) no
I2 Eu2 Eu2 3_654 2_545 53.882(17) no
I2 Eu2 Eu2 2_544 2_545 91.102(16) no
I1 Eu2 Eu2 5_554 2_545 109.012(16) no
I1 Eu2 Eu2 6_554 2_545 160.71(2) no
I2 Eu2 Eu2 5_664 2_545 109.051(14) no
I2 Eu2 Eu2 6_444 2_545 55.864(13) no
Eu1 Eu2 Eu2 1_545 2_545 59.235(15) yes
Eu2 Eu2 Eu2 3_655 2_545 60.0 yes
Eu2 I1 Eu2 . 6 109.11(2) no
Eu2 I1 Eu2 . 5 109.11(2) no
Eu2 I1 Eu2 6 5 141.41(4) no
Eu2 I1 Eu1 . 1_545 68.83(3) no
Eu2 I1 Eu1 6 1_545 99.216(19) no
Eu2 I1 Eu1 5 1_545 99.216(19) no
Eu2 I2 Eu2 3_656 2_546 72.24(3) no
Eu2 I2 Eu1 3_656 1_545 105.17(3) no
Eu2 I2 Eu1 2_546 1_545 105.17(3) no
Eu2 I2 Eu2 3_656 6_545 154.51(3) no
Eu2 I2 Eu2 2_546 6_545 103.95(2) no
Eu1 I2 Eu2 1_545 6_545 100.15(3) no
Eu2 I2 Eu2 3_656 5_655 103.95(2) no
Eu2 I2 Eu2 2_546 5_655 154.51(3) no
Eu1 I2 Eu2 1_545 5_655 100.15(3) no
Eu2 I2 Eu2 6_545 5_655 68.27(3) no
Eu1 O Eu2 . 1_565 108.0(3) yes
Eu1 O Eu2 . 2 108.0(3) yes
Eu2 O Eu2 1_565 2 110.9(3) yes
Eu1 O Eu2 . 3_665 108.0(3) yes
Eu2 O Eu2 1_565 3_665 110.9(3) yes
Eu2 O Eu2 2 3_665 110.9(3) yes

loop_
_geom_bond_atom_site_label_1
_geom_bond_atom_site_label_2
_geom_bond_site_symmetry_2
_geom_bond_distance
_geom_bond_publ_flag
Eu1 O . 2.391(15) yes
Eu1 I2 2 3.3891(16) yes
Eu1 I2 3_665 3.3891(16) no
Eu1 I2 1_565 3.3891(16) no
Eu1 I1 1_565 3.5794(12) yes
Eu1 I1 3_665 3.5794(12) no
Eu1 I1 2 3.5794(12) no
Eu1 Eu2 1_565 3.8900(16) yes
Eu1 Eu2 2 3.8900(16) no
Eu1 Eu2 3_665 3.8900(16) no
Eu2 O 1_545 2.416(5) yes
Eu2 I1 . 3.2905(15) yes
Eu2 I2 3_654 3.3757(12) no
Eu2 I2 2_544 3.3757(12) yes
Eu2 I1 5_554 3.4032(9) yes
Eu2 I1 6_554 3.4032(9) no
Eu2 I2 5_664 3.5458(11) yes
Eu2 I2 6_444 3.5458(11) no
Eu2 Eu1 1_545 3.8900(16) yes
Eu2 Eu2 3_655 3.9796(14) no
Eu2 Eu2 2_545 3.9796(14) yes
I1 Eu2 6 3.4032(9) no
I1 Eu2 5 3.4032(9) no
I1 Eu1 1_545 3.5794(12) no
I2 Eu2 3_656 3.3757(12) no
I2 Eu2 2_546 3.3757(12) no
I2 Eu1 1_545 3.3891(16) no
I2 Eu2 6_545 3.5458(11) no
I2 Eu2 5_655 3.5458(11) no
O Eu2 1_565 2.416(5) no
O Eu2 2 2.416(5) no
O Eu2 3_665 2.416(5) no
